data_9004856
loop_
_publ_author_name
'Locock, A. J.'
'Burns, P. C.'
'Duke, M. J. M.'
'Flynn, T. M.'

_publ_section_title
;
 Monovalent cations in structures of the meta-autunite group
 Sample: AgUP
;
_journal_name_full 'The Canadian Mineralogist'
_journal_page_first 973
_journal_page_last 996
_journal_paper_doi 10.2113/gscanmin.42.4.973
_journal_volume 42
_journal_year 2004
_chemical_formula_structural Ag[(UO2)(PO4)](H2O)3
_chemical_formula_sum 'Ag0.872 O9.128 P U'
_space_group_IT_number 130
_symmetry_space_group_name_Hall '-P 4a 2ac'
_symmetry_space_group_name_H-M 'P 4/n c c :2'
_cell_angle_alpha 90
_cell_angle_beta 90
_cell_angle_gamma 90
_cell_length_a 6.9332
_cell_length_b 6.9332
_cell_length_c 16.9313
_cell_formula_units_Z 4
_cell_volume 813.875
_database_code_amcsd 0005949
_exptl_crystal_density_diffrn 4.155
_cod_original_sg_symbol_H-M 'P 4/n c c'
_cod_original_formula_sum 'U P O9.128 Ag.872'
_cod_database_code 9004856
_amcsd_formula_title Ag[(UO2)(PO4)](H2O)3

loop_
_space_group_symop_operation_xyz
x,y,z
1/2-y,1/2-x,1/2+z
1/2+y,1/2+x,1/2-z
1/2+y,-x,-z
1/2-y,x,z
x,1/2-y,1/2+z
-x,1/2+y,1/2-z
1/2+x,1/2+y,-z
1/2-x,1/2-y,z
y,x,1/2+z
-y,-x,1/2-z
-y,1/2+x,-z
y,1/2-x,z
1/2-x,y,1/2+z
1/2+x,-y,1/2-z
-x,-y,-z

loop_
_atom_site_label
_atom_site_fract_x
_atom_site_fract_y
_atom_site_fract_z
_atom_site_occupancy
_atom_site_U_iso_or_equiv
U 0.25000 0.25000 0.05180 1.00000 0.01300
P 0.75000 0.25000 0.00000 1.00000 0.01600
O1 0.25000 0.25000 0.15710 1.00000 0.02500
O2 0.25000 0.25000 0.94700 1.00000 0.02600
O3 0.70650 0.07710 0.44610 1.00000 0.02300
O4 0.16260 0.99910 0.31610 0.78200 0.06000
Ag4 0.16260 0.99910 0.31610 0.21800 0.06000

loop_
_cod_related_entry_id
_cod_related_entry_database
_cod_related_entry_code
1 AMCSD 0005949
